data_5000380
loop_
_publ_author_name
'Brown, D. A.'
'Mandal, S. K.'
'Ho, D. M.'
'Becker, T. M.'
'Orchin, M.'

_publ_section_title
;
 Synthesis of some manganese and rhenium trifluoroacetoxymethyl and
 iodomethyl complexes. X-ray structures of
 cis-Re(CO)~4~(PPh~3~)CH~2~OC(O)CF~3~,
 fac-Re(CO)~3~(dppp)CH~2~OC(O)CF~3~ and cis-Re(CO)~4~(PPh~3~)CH~2~I
;
_journal_issue 1
_journal_name_full 'Journal of Organometallic Chemistry'
_journal_page_first 61
_journal_page_last 68
_journal_paper_doi 10.1016/S0022-328X(99)00482-9
_journal_volume 592
_journal_year 1999
_chemical_formula_moiety 'C25 H17 F3 O6 P1 Re1'
_chemical_formula_sum 'C25 H17 F3 O6 P Re'
_chemical_melting_point 393
_chemical_name_systematic
;
cis-Tetracarbonyl-triphenylphosphine-(trifluoroacetoxymethyl)-rhenium
;
_space_group_IT_number 2
_symmetry_cell_setting triclinic
_symmetry_Int_Tables_number 2
_symmetry_space_group_name_Hall '-P 1'
_symmetry_space_group_name_H-M 'P -1'
_cell_angle_alpha 108.565(8)
_cell_angle_beta 116.572(8)
_cell_angle_gamma 90.829(8)
_cell_formula_units_Z 2
_cell_length_a 11.101(1)
_cell_length_b 11.352(1)
_cell_length_c 12.018(1)
_cell_volume 1261.860
_diffrn_ambient_temperature ?
_exptl_crystal_colour colorless
_exptl_crystal_density_diffrn 1.81
_exptl_crystal_description prism
_exptl_crystal_preparation dichloromethane/hexane
_refine_ls_R_factor_gt 4.41
_refine_ls_wR_factor_gt 4.41
_cod_original_formula_sum 'C25 H17 F3 O6 P1 Re1'
_cod_database_code 5000380

loop_
_symmetry_equiv_pos_site_id
_symmetry_equiv_pos_as_xyz
1 x,y,z
2 -x,-y,-z

loop_
_atom_site_label
_atom_site_type_symbol
_atom_site_fract_x
_atom_site_fract_y
_atom_site_fract_z
Re1 Re 0.1236(1) 0.1635(1) 0.3707(1)
P1 P 0.3136(2) 0.2389(1) 0.6042(2)
F1 F 0.0523(9) 0.4047(8) 0.0241(8)
F2 F 0.0999(10) 0.2258(7) -0.0340(8)
F3 F 0.2441(9) 0.3878(8) 0.0287(8)
O1 O 0.3167(7) 0.0438(7) 0.2585(8)
O2 O -0.0868(6) 0.2880(7) 0.4544(7)
O3 O 0.0293(6) -0.0936(5) 0.3742(7)
O4 O -0.0994(8) 0.0908(7) 0.0753(7)
O5 O 0.1352(6) 0.3641(5) 0.2443(6)
O6 O 0.3303(7) 0.3238(8) 0.2434(8)
C1 C 0.2503(8) 0.0905(7) 0.3021(8)
C2 C -0.0095(8) 0.2414(7) 0.4288(8)
C3 C 0.0664(8) 0.0011(7) 0.3737(8)
C4 C -0.0181(9) 0.1188(8) 0.1858(9)
C5 C 0.1772(8) 0.3592(6) 0.3756(8)
C6 C 0.2173(9) 0.3439(7) 0.1949(9)
C7 C 0.1532(11) 0.3391(10) 0.0530(11)
C8 C 0.3254(6) 0.1368(5) 0.6978(7)
C9 C 0.3395(8) 0.0118(6) 0.6430(8)
C10 C 0.3569(9) -0.0680(7) 0.7142(9)
C11 C 0.3559(9) -0.0272(8) 0.8348(10)
C12 C 0.3437(9) 0.0953(7) 0.8893(9)
C13 C 0.3301(8) 0.1773(6) 0.8217(8)
C14 C 0.4902(7) 0.2622(6) 0.6319(8)
C15 C 0.5955(9) 0.2509(9) 0.7423(11)
C16 C 0.7309(10) 0.2765(11) 0.7653(14)
C17 C 0.7609(10) 0.3105(9) 0.6844(13)
C18 C 0.6555(10) 0.3217(8) 0.5717(11)
C19 C 0.5204(9) 0.2983(7) 0.5443(9)
C20 C 0.3019(7) 0.3935(5) 0.7048(7)
C21 C 0.3947(8) 0.5005(6) 0.7464(8)
C22 C 0.3791(11) 0.6177(7) 0.8150(11)
C23 C 0.2737(11) 0.6266(8) 0.8454(10)
C24 C 0.1801(10) 0.5226(8) 0.8038(9)
C25 C 0.1933(8) 0.4058(7) 0.7324(8)
H1 H 0.2748(8) 0.3865(6) 0.4280(8)
H2 H 0.1330(8) 0.4157(6) 0.4169(8)
H3 H 0.3369(8) -0.0182(6) 0.5576(8)
H4 H 0.3701(9) -0.1525(7) 0.6791(9)
H5 H 0.3635(9) -0.0846(8) 0.8805(10)
H6 H 0.3446(9) 0.1242(7) 0.9740(9)
H7 H 0.3238(8) 0.2634(6) 0.8611(8)
H8 H 0.5777(9) 0.2256(9) 0.8033(11)
H9 H 0.8039(10) 0.2678(11) 0.8430(14)
H10 H 0.8545(10) 0.3278(9) 0.7038(13)
H11 H 0.6763(10) 0.3459(8) 0.5118(11)
H12 H 0.4482(9) 0.3065(7) 0.4659(9)
H13 H 0.4705(8) 0.4936(6) 0.7280(8)
H14 H 0.4417(11) 0.6924(7) 0.8408(11)
H15 H 0.2662(11) 0.7074(8) 0.8971(10)
H16 H 0.1054(10) 0.5302(8) 0.8239(9)
H17 H 0.1264(8) 0.3324(7) 0.7015(8)

loop_
_atom_type_symbol
_atom_type_radius_bond
C 0.68
H 0.23
F 0.64
O 0.68
P 1.05
Re 1.35
